data_7001552
loop_
_publ_author_name
'Breunig, Hans J.'
'Lork, Enno'
'Moldovan, Ovidiu'
'Ra\,t, Ciprian I.'
'Rosenthal, Uwe'
'Silvestru, Cristian'

_publ_section_title
;
 Polynuclear titanocene complexes with antimony ligands:
 [(Cp2Ti)2(SbR2)2] (R = Et), [(Cp2Ti)3(SbR)3Sb] [R = 2-(Me2NCH2)C6H4]
 and [(Cp2Ti)5(SbR)2Sb7] (R = Me3SiCH2)
;
_journal_issue 26
_journal_name_full 'Dalton Transactions'
_journal_page_first 5065
_journal_page_last 5067
_journal_paper_doi 10.1039/b904846d
_journal_year 2009
_chemical_formula_moiety 'C61 H75 Sb9 Si2 Ti5'
_chemical_formula_sum 'C61 H75 Sb9 Si2 Ti5'
_chemical_formula_weight 2199.64
_chemical_name_systematic
;
?
;
_space_group_IT_number 102
_symmetry_cell_setting tetragonal
_symmetry_space_group_name_Hall 'P 4n -2n'
_symmetry_space_group_name_H-M 'P 42 n m'
_atom_sites_solution_hydrogens geom
_atom_sites_solution_primary direct
_atom_sites_solution_secondary difmap
_audit_creation_method SHELXL-97
_cell_angle_alpha 90.00
_cell_angle_beta 90.00
_cell_angle_gamma 90.00
_cell_formula_units_Z 4
_cell_length_a 30.281(3)
_cell_length_b 30.281(3)
_cell_length_c 8.074(5)
_cell_measurement_reflns_used 53
_cell_measurement_temperature 173(2)
_cell_measurement_theta_max 11.49
_cell_measurement_theta_min 3.50
_cell_volume 7403(5)
_computing_cell_refinement 'Bruker XSCANS'
_computing_data_collection 'Bruker XSCANS'
_computing_data_reduction 'Bruker SHELXTL'
_computing_molecular_graphics 'Diamond, Crystal Impact'
_computing_publication_material 'Bruker SHELXTL'
_computing_structure_refinement 'SHELXL-97 (Sheldrick, 1997)'
_computing_structure_solution 'SHELXS-97 (Sheldrick, 1990)'
_diffrn_ambient_temperature 173(2)
_diffrn_measured_fraction_theta_full 0.998
_diffrn_measured_fraction_theta_max 0.998
_diffrn_measurement_device_type 'Siemens P4'
_diffrn_measurement_method '2\q/\w scans'
_diffrn_radiation_monochromator graphite
_diffrn_radiation_source 'normal-focus sealed tube'
_diffrn_radiation_type MoK\a
_diffrn_radiation_wavelength 0.71073
_diffrn_reflns_av_R_equivalents 0.0670
_diffrn_reflns_av_sigmaI/netI 0.0399
_diffrn_reflns_limit_h_max 32
_diffrn_reflns_limit_h_min -32
_diffrn_reflns_limit_k_max 32
_diffrn_reflns_limit_k_min -32
_diffrn_reflns_limit_l_max 1
_diffrn_reflns_limit_l_min -8
_diffrn_reflns_number 23933
_diffrn_reflns_theta_full 22.51
_diffrn_reflns_theta_max 22.51
_diffrn_reflns_theta_min 2.61
_diffrn_standards_decay_% 'random variation +/-2.0'
_diffrn_standards_interval_count 197
_diffrn_standards_number 3
_exptl_absorpt_coefficient_mu 3.795
_exptl_absorpt_correction_type refdelf
_exptl_absorpt_process_details 'Stuart & Walker, Acta Cryst A, 1983'
_exptl_crystal_colour 'dark red'
_exptl_crystal_density_diffrn 1.973
_exptl_crystal_density_method 'not measured'
_exptl_crystal_F_000 4152
_exptl_crystal_size_max 0.9
_exptl_crystal_size_mid 0.2
_exptl_crystal_size_min 0.1
_refine_diff_density_max 1.192
_refine_diff_density_min -1.182
_refine_diff_density_rms 0.172
_refine_ls_abs_structure_details 'Flack H D (1983), Acta Cryst. A39, 876-881'
_refine_ls_abs_structure_Flack 0.01(15)
_refine_ls_extinction_method none
_refine_ls_goodness_of_fit_ref 1.040
_refine_ls_hydrogen_treatment constr
_refine_ls_matrix_type full
_refine_ls_number_parameters 166
_refine_ls_number_reflns 3468
_refine_ls_number_restraints 28
_refine_ls_restrained_S_all 1.038
_refine_ls_R_factor_all 0.0747
_refine_ls_R_factor_gt 0.0678
_refine_ls_shift/su_max 0.000
_refine_ls_shift/su_mean 0.000
_refine_ls_structure_factor_coef Fsqd
_refine_ls_weighting_details 'calc w=1/[\s^2^(Fo^2^)+(0.0861P)^2^+128.1821P] where P=(Fo^2^+2Fc^2^)/3'
_refine_ls_weighting_scheme calc
_refine_ls_wR_factor_gt 0.1704
_refine_ls_wR_factor_ref 0.1771
_reflns_number_gt 3126
_reflns_number_total 3468
_reflns_threshold_expression >2sigma(I)
_cod_data_source_file b904846d.txt
_cod_data_source_block om10
_cod_depositor_comments
;
The following automatic conversions were performed:
'_symmetry_cell_setting' value 'Tetragonal' changed to 'tetragonal'
according to '/home/saulius/struct/CIF-dictionaries/cif_core.dic'
dictionary named 'cif_core.dic' version 2.4.1 from
2010-06-29.

'_exptl_absorpt_correction_type' value 'refdelF' changed to
'refdelf' according to
'/home/saulius/struct/CIF-dictionaries/cif_core.dic' dictionary named
'cif_core.dic' version 2.4.1 from 2010-06-29.

Automatic conversion script
Id: cif_fix_enum 1527 2010-12-29 10:47:43Z saulius 
;
_cod_original_cell_volume 7403(4)
_cod_database_code 7001552

loop_
_symmetry_equiv_pos_as_xyz
'x, y, z'
'-x, -y, z'
'-y+1/2, x+1/2, z+1/2'
'y+1/2, -x+1/2, z+1/2'
'x+1/2, -y+1/2, z+1/2'
'-x+1/2, y+1/2, z+1/2'
'-y, -x, z'
'y, x, z'

loop_
_atom_site_label
_atom_site_type_symbol
_atom_site_fract_x
_atom_site_fract_y
_atom_site_fract_z
_atom_site_U_iso_or_equiv
_atom_site_adp_type
_atom_site_occupancy
_atom_site_symmetry_multiplicity
_atom_site_calc_flag
_atom_site_refinement_flags
_atom_site_disorder_assembly
_atom_site_disorder_group
Sb1 Sb 0.17328(4) 0.82672(4) 0.4967(3) 0.0525(6) Uani 1 2 d S . .
Sb2 Sb 0.21910(4) 0.78090(4) 0.0225(3) 0.0504(5) Uani 1 2 d S . .
Sb3 Sb 0.23401(4) 0.76599(4) 0.3567(3) 0.0466(5) Uani 1 2 d S . .
Sb4 Sb 0.22849(7) 0.87203(5) 0.0210(2) 0.0681(5) Uani 1 1 d . . .
Sb5 Sb 0.29670(7) 0.88587(6) 0.2547(2) 0.0760(6) Uani 1 1 d . . .
Sb6 Sb 0.17968(7) 0.90332(5) 0.2929(3) 0.0745(6) Uani 1 1 d . . .
Ti1 Ti 0.32654(14) 0.79916(18) 0.3974(6) 0.0685(13) Uani 1 1 d . . .
C1 C 0.3918(7) 0.7669(8) 0.326(3) 0.085(8) Uiso 1 1 d G . .
H1 H 0.4129 0.7629 0.4119 0.102 Uiso 1 1 calc R . .
C2 C 0.3588(8) 0.7362(6) 0.278(4) 0.127(13) Uiso 1 1 d G . .
H2 H 0.3539 0.7080 0.3263 0.152 Uiso 1 1 calc R . .
C3 C 0.3343(8) 0.7550(9) 0.146(4) 0.119(12) Uiso 1 1 d G . .
H3 H 0.3102 0.7416 0.0897 0.143 Uiso 1 1 calc R . .
C4 C 0.3522(9) 0.7974(9) 0.112(3) 0.153(17) Uiso 1 1 d G . .
H4 H 0.3422 0.8173 0.0292 0.184 Uiso 1 1 calc R . .
C5 C 0.3877(8) 0.8048(7) 0.223(4) 0.105(11) Uiso 1 1 d G . .
H5 H 0.4056 0.8305 0.2283 0.126 Uiso 1 1 calc R . .
C6 C 0.3368(7) 0.8466(5) 0.623(3) 0.094(9) Uiso 1 1 d G . .
H6 H 0.3368 0.8776 0.6038 0.112 Uiso 1 1 calc R . .
C7 C 0.2994(5) 0.8205(8) 0.664(4) 0.107(11) Uiso 1 1 d G . .
H7 H 0.2700 0.8308 0.6757 0.128 Uiso 1 1 calc R . .
C8 C 0.3137(8) 0.7761(7) 0.683(4) 0.133(14) Uiso 1 1 d G . .
H8 H 0.2956 0.7516 0.7097 0.159 Uiso 1 1 calc R . .
C9 C 0.3600(8) 0.7748(6) 0.654(4) 0.105(11) Uiso 1 1 d G . .
H9 H 0.3782 0.7493 0.6589 0.125 Uiso 1 1 calc R . .
C10 C 0.3743(5) 0.8184(7) 0.618(3) 0.086(9) Uiso 1 1 d G . .
H10 H 0.4037 0.8272 0.5934 0.104 Uiso 1 1 calc R . .
Ti2 Ti 0.2472(3) 0.96612(17) 0.3845(7) 0.105(2) Uani 1 1 d . . .
C11 C 0.2142(7) 0.9497(10) 0.649(4) 0.116(12) Uiso 1 1 d G . .
H11 H 0.1849 0.9385 0.6560 0.139 Uiso 1 1 calc R . .
C12 C 0.2535(9) 0.9242(7) 0.650(4) 0.122(13) Uiso 1 1 d G . .
H12 H 0.2552 0.8929 0.6576 0.146 Uiso 1 1 calc R . .
C13 C 0.2899(7) 0.9536(10) 0.639(4) 0.128(13) Uiso 1 1 d G . .
H13 H 0.3202 0.9455 0.6366 0.154 Uiso 1 1 calc R . .
C14 C 0.2730(10) 0.9973(8) 0.630(4) 0.146(16) Uiso 1 1 d G . .
H14 H 0.2901 1.0235 0.6220 0.175 Uiso 1 1 calc R . .
C15 C 0.2262(10) 0.9949(8) 0.637(5) 0.19(2) Uiso 1 1 d G . .
H15 H 0.2064 1.0192 0.6340 0.224 Uiso 1 1 calc R . .
C16 C 0.2512(12) 1.0404(9) 0.316(4) 0.140(15) Uiso 1 1 d G . .
H16 H 0.2559 1.0608 0.4042 0.168 Uiso 1 1 calc R . .
C17 C 0.2846(7) 1.0187(11) 0.224(5) 0.145(16) Uiso 1 1 d G . .
H17 H 0.3156 1.0219 0.2386 0.175 Uiso 1 1 calc R . .
C18 C 0.2636(10) 0.9912(10) 0.105(4) 0.126(14) Uiso 1 1 d G . .
H18 H 0.2781 0.9729 0.0262 0.151 Uiso 1 1 calc R . .
C19 C 0.2173(9) 0.9960(11) 0.124(4) 0.153(18) Uiso 1 1 d G . .
H19 H 0.1952 0.9814 0.0605 0.183 Uiso 1 1 calc R . .
C20 C 0.2096(8) 1.0264(11) 0.255(5) 0.170(18) Uiso 1 1 d G . .
H20 H 0.1815 1.0357 0.2941 0.204 Uiso 1 1 calc R . .
Ti3 Ti 0.08695(15) 0.91305(15) 0.2155(15) 0.129(4) Uani 1 2 d S . .
C21 C 0.1171 0.8829 -0.067(7) 0.14(2) Uiso 1 2 d SD . .
H21 H 0.1390 0.8610 -0.0867 0.169 Uiso 1 2 calc SR . .
C22 C 0.1240(5) 0.9290(5) -0.050(4) 0.18(2) Uiso 1 1 d D . .
H22 H 0.1517 0.9435 -0.0572 0.219 Uiso 1 1 calc R . .
C23 C 0.0829(5) 0.9502(5) -0.020(7) 0.21(3) Uiso 1 1 d D . .
H23 H 0.0784 0.9809 -0.0024 0.254 Uiso 1 1 calc R . .
C26 C 0.0904 0.9096 0.530(6) 0.15(2) Uiso 1 2 d SD . .
H26 H 0.1095 0.8905 0.5904 0.179 Uiso 1 2 calc SR . .
C27 C 0.0467(6) 0.9000(6) 0.477(5) 0.18(2) Uiso 1 1 d D . .
H27 H 0.0311 0.8734 0.4974 0.217 Uiso 1 1 calc R . .
C28 C 0.0302(9) 0.9368(9) 0.387(5) 0.19(2) Uiso 1 1 d D . .
H28 H 0.0021 0.9389 0.3354 0.227 Uiso 1 1 calc R . .
C31 C 0.3477(11) 0.9049(11) 0.065(5) 0.102(11) Uiso 1 1 d . . .
H31C H 0.3573 0.8775 0.0085 0.122 Uiso 1 1 calc R . .
H31D H 0.3328 0.9234 -0.0193 0.122 Uiso 1 1 calc R . .
Si1 Si 0.3980(5) 0.9346(5) 0.134(2) 0.144(5) Uiso 1 1 d D . .
C32 C 0.4432(15) 0.9051(15) 0.034(6) 0.21(3) Uiso 1 1 d D . .
H32A H 0.4713 0.9192 0.0627 0.314 Uiso 1 1 calc R . .
H32B H 0.4391 0.9060 -0.0867 0.314 Uiso 1 1 calc R . .
H32C H 0.4433 0.8743 0.0713 0.314 Uiso 1 1 calc R . .
C33 C 0.398(2) 0.9900(15) 0.054(7) 0.31(4) Uiso 1 1 d D . .
H33A H 0.4247 1.0054 0.0937 0.461 Uiso 1 1 calc R . .
H33B H 0.3719 1.0056 0.0932 0.461 Uiso 1 1 calc R . .
H33C H 0.3983 0.9892 -0.0669 0.461 Uiso 1 1 calc R . .
C34 C 0.4041(15) 0.9309(13) 0.352(4) 0.153(17) Uiso 1 1 d D . .
H34A H 0.4305 0.9473 0.3864 0.229 Uiso 1 1 calc R . .
H34B H 0.4072 0.8999 0.3844 0.229 Uiso 1 1 calc R . .
H34C H 0.3781 0.9436 0.4063 0.229 Uiso 1 1 calc R . .
C35 C 0.123(3) 1.112(3) 0.045(9) 0.10(4) Uiso 0.25 1 d PG A -1
H35 H 0.1383 1.1190 0.1450 0.123 Uiso 0.25 1 calc PR A -1
C36 C 0.144(2) 1.087(3) -0.076(11) 0.09(3) Uiso 0.25 1 d PG A -1
H36 H 0.1726 1.0758 -0.0581 0.104 Uiso 0.25 1 calc PR A -1
C37 C 0.121(3) 1.077(3) -0.222(10) 0.10(4) Uiso 0.25 1 d PG A -1
H37 H 0.1353 1.0594 -0.3044 0.124 Uiso 0.25 1 calc PR A -1
C38 C 0.079(3) 1.093(3) -0.248(10) 0.24(10) Uiso 0.25 1 d PG A -1
H38 H 0.0637 1.0861 -0.3475 0.293 Uiso 0.25 1 calc PR A -1
C39 C 0.058(2) 1.118(3) -0.127(12) 0.06(3) Uiso 0.25 1 d PG A -1
H39 H 0.0294 1.1292 -0.1444 0.078 Uiso 0.25 1 calc PR A -1
C40 C 0.081(3) 1.128(3) 0.019(10) 0.3(2) Uiso 0.25 1 d PG A -1
H40 H 0.0667 1.1457 0.1018 0.405 Uiso 0.25 1 calc PR A -1

loop_
_atom_site_aniso_label
_atom_site_aniso_U_11
_atom_site_aniso_U_22
_atom_site_aniso_U_33
_atom_site_aniso_U_23
_atom_site_aniso_U_13
_atom_site_aniso_U_12
Sb1 0.0524(7) 0.0524(7) 0.0527(12) -0.0060(8) 0.0060(8) 0.0121(9)
Sb2 0.0499(7) 0.0499(7) 0.0514(11) -0.0054(8) 0.0054(8) 0.0060(9)
Sb3 0.0459(6) 0.0459(6) 0.0481(11) -0.0016(7) 0.0016(7) 0.0087(8)
Sb4 0.1010(13) 0.0514(9) 0.0520(9) 0.0034(9) 0.0065(10) 0.0077(8)
Sb5 0.0942(13) 0.0751(11) 0.0585(10) -0.0092(10) 0.0185(11) -0.0324(10)
Sb6 0.1056(14) 0.0531(9) 0.0647(10) -0.0029(9) 0.0049(12) 0.0280(9)
Ti1 0.045(2) 0.113(4) 0.048(3) 0.002(3) 0.006(2) -0.001(2)
Ti2 0.187(7) 0.061(3) 0.067(3) -0.011(3) 0.031(4) -0.028(4)
Ti3 0.126(6) 0.126(6) 0.133(9) 0.006(4) -0.006(4) 0.096(6)

loop_
_atom_type_symbol
_atom_type_description
_atom_type_scat_dispersion_real
_atom_type_scat_dispersion_imag
_atom_type_scat_source
C C 0.0033 0.0016 'International Tables Vol C Tables 4.2.6.8 and 6.1.1.4'
H H 0.0000 0.0000 'International Tables Vol C Tables 4.2.6.8 and 6.1.1.4'
Si Si 0.0817 0.0704 'International Tables Vol C Tables 4.2.6.8 and 6.1.1.4'
Ti Ti 0.2776 0.4457 'International Tables Vol C Tables 4.2.6.8 and 6.1.1.4'
Sb Sb -0.5866 1.5461 'International Tables Vol C Tables 4.2.6.8 and 6.1.1.4'

loop_
_geom_angle_atom_site_label_1
_geom_angle_atom_site_label_2
_geom_angle_atom_site_label_3
_geom_angle
_geom_angle_site_symmetry_1
_geom_angle_site_symmetry_3
_geom_angle_publ_flag
Sb3 Sb1 Sb6 104.68(8) . 7_665 ?
Sb3 Sb1 Sb6 104.68(8) . . ?
Sb6 Sb1 Sb6 77.14(10) 7_665 . ?
Sb3 Sb2 Sb4 98.60(7) . 7_665 ?
Sb3 Sb2 Sb4 98.60(7) . . ?
Sb4 Sb2 Sb4 101.76(10) 7_665 . ?
Sb2 Sb3 Sb1 100.18(9) . . ?
Sb2 Sb3 Ti1 101.80(10) . 7_665 ?
Sb1 Sb3 Ti1 110.22(11) . 7_665 ?
Sb2 Sb3 Ti1 101.80(10) . . ?
Sb1 Sb3 Ti1 110.22(11) . . ?
Ti1 Sb3 Ti1 128.0(2) 7_665 . ?
Sb2 Sb4 Sb6 106.14(8) . . ?
Sb2 Sb4 Sb5 102.67(8) . . ?
Sb6 Sb4 Sb5 79.22(8) . . ?
C31 Sb5 Sb4 94.8(9) . . ?
C31 Sb5 Ti1 106.1(9) . . ?
Sb4 Sb5 Ti1 110.22(11) . . ?
C31 Sb5 Ti2 111.6(8) . . ?
Sb4 Sb5 Ti2 89.33(16) . . ?
Ti1 Sb5 Ti2 135.56(16) . . ?
Sb4 Sb6 Sb1 102.26(7) . . ?
Sb4 Sb6 Ti2 92.86(14) . . ?
Sb1 Sb6 Ti2 115.85(15) . . ?
Sb4 Sb6 Ti3 112.1(2) . . ?
Sb1 Sb6 Ti3 98.14(16) . . ?
Ti2 Sb6 Ti3 132.49(18) . . ?
C1 Ti1 C5 35.9(3) . . ?
C1 Ti1 C6 110.1(8) . . ?
C5 Ti1 C6 108.6(8) . . ?
C1 Ti1 C2 35.7(3) . . ?
C5 Ti1 C2 58.8(4) . . ?
C6 Ti1 C2 139.6(9) . . ?
C1 Ti1 C10 76.4(7) . . ?
C5 Ti1 C10 87.1(8) . . ?
C6 Ti1 C10 35.1(3) . . ?
C2 Ti1 C10 104.7(9) . . ?
C1 Ti1 C7 129.9(8) . . ?
C5 Ti1 C7 142.7(8) . . ?
C6 Ti1 C7 34.9(3) . . ?
C2 Ti1 C7 136.9(9) . . ?
C10 Ti1 C7 57.8(4) . . ?
C1 Ti1 C9 73.9(8) . . ?
C5 Ti1 C9 101.9(9) . . ?
C6 Ti1 C9 57.6(4) . . ?
C2 Ti1 C9 86.0(9) . . ?
C10 Ti1 C9 34.5(3) . . ?
C7 Ti1 C9 57.0(4) . . ?
C1 Ti1 C4 58.3(4) . . ?
C5 Ti1 C4 34.6(4) . . ?
C6 Ti1 C4 135.1(9) . . ?
C2 Ti1 C4 57.4(5) . . ?
C10 Ti1 C4 121.5(8) . . ?
C7 Ti1 C4 165.4(9) . . ?
C9 Ti1 C4 132.1(8) . . ?
C1 Ti1 C8 104.7(8) . . ?
C5 Ti1 C8 135.8(9) . . ?
C6 Ti1 C8 57.4(4) . . ?
C2 Ti1 C8 102.7(9) . . ?
C10 Ti1 C8 57.1(4) . . ?
C7 Ti1 C8 34.2(4) . . ?
C9 Ti1 C8 34.0(4) . . ?
C4 Ti1 C8 160.0(9) . . ?
C1 Ti1 C3 58.1(4) . . ?
C5 Ti1 C3 57.5(5) . . ?
C6 Ti1 C3 166.0(8) . . ?
C2 Ti1 C3 34.4(4) . . ?
C10 Ti1 C3 134.5(8) . . ?
C7 Ti1 C3 158.2(9) . . ?
C9 Ti1 C3 120.3(9) . . ?
C4 Ti1 C3 33.9(4) . . ?
C8 Ti1 C3 130.1(9) . . ?
C1 Ti1 Sb3 129.8(6) . . ?
C5 Ti1 Sb3 134.6(7) . . ?
C6 Ti1 Sb3 114.6(6) . . ?
C2 Ti1 Sb3 94.1(6) . . ?
C10 Ti1 Sb3 137.5(5) . . ?
C7 Ti1 Sb3 82.4(5) . . ?
C9 Ti1 Sb3 112.5(6) . . ?
C4 Ti1 Sb3 100.8(7) . . ?
C8 Ti1 Sb3 81.9(5) . . ?
C3 Ti1 Sb3 79.4(6) . . ?
C1 Ti1 Sb5 122.6(6) . . ?
C5 Ti1 Sb5 86.8(6) . . ?
C6 Ti1 Sb5 78.6(5) . . ?
C2 Ti1 Sb5 132.6(7) . . ?
C10 Ti1 Sb5 104.9(5) . . ?
C7 Ti1 Sb5 90.3(6) . . ?
C9 Ti1 Sb5 136.0(5) . . ?
C4 Ti1 Sb5 75.7(6) . . ?
C8 Ti1 Sb5 124.4(6) . . ?
C3 Ti1 Sb5 100.9(7) . . ?
Sb3 Ti1 Sb5 88.27(13) . . ?
C2 C1 C5 108.0 . . ?
C2 C1 Ti1 74.9(11) . . ?
C5 C1 Ti1 74.1(11) . . ?
C1 C2 C3 108.0 . . ?
C1 C2 Ti1 69.4(10) . . ?
C3 C2 Ti1 76.4(10) . . ?
C4 C3 C2 108.0 . . ?
C4 C3 Ti1 72.7(10) . . ?
C2 C3 Ti1 69.2(9) . . ?
C3 C4 C5 108.0 . . ?
C3 C4 Ti1 73.5(10) . . ?
C5 C4 Ti1 68.8(9) . . ?
C4 C5 C1 108.0 . . ?
C4 C5 Ti1 76.6(10) . . ?
C1 C5 Ti1 70.0(10) . . ?
C7 C6 C10 108.0 . . ?
C7 C6 Ti1 74.3(10) . . ?
C10 C6 Ti1 73.2(10) . . ?
C8 C7 C6 108.0 . . ?
C8 C7 Ti1 74.8(10) . . ?
C6 C7 Ti1 70.8(10) . . ?
C9 C8 C7 108.0 . . ?
C9 C8 Ti1 72.4(10) . . ?
C7 C8 Ti1 71.0(10) . . ?
C8 C9 C10 108.0 . . ?
C8 C9 Ti1 73.6(10) . . ?
C10 C9 Ti1 70.5(10) . . ?
C9 C10 C6 108.0 . . ?
C9 C10 Ti1 75.0(10) . . ?
C6 C10 Ti1 71.7(10) . . ?
C15 Ti2 C16 81.9(10) . . ?
C15 Ti2 C14 35.6(5) . . ?
C16 Ti2 C14 78.0(10) . . ?
C15 Ti2 C17 111.5(12) . . ?
C16 Ti2 C17 35.4(4) . . ?
C14 Ti2 C17 92.0(10) . . ?
C15 Ti2 C20 88.2(11) . . ?
C16 Ti2 C20 35.0(4) . . ?
C14 Ti2 C20 102.9(12) . . ?
C17 Ti2 C20 58.0(5) . . ?
C15 Ti2 C11 34.9(4) . . ?
C16 Ti2 C11 115.6(11) . . ?
C14 Ti2 C11 57.9(5) . . ?
C17 Ti2 C11 146.2(11) . . ?
C20 Ti2 C11 110.4(10) . . ?
C15 Ti2 C18 139.4(9) . . ?
C16 Ti2 C18 57.7(5) . . ?
C14 Ti2 C18 126.5(10) . . ?
C17 Ti2 C18 34.5(4) . . ?
C20 Ti2 C18 56.8(5) . . ?
C11 Ti2 C18 166.3(10) . . ?
C15 Ti2 C13 57.6(5) . . ?
C16 Ti2 C13 108.7(10) . . ?
C14 Ti2 C13 34.4(4) . . ?
C17 Ti2 C13 108.2(10) . . ?
C20 Ti2 C13 137.3(12) . . ?
C11 Ti2 C13 56.3(5) . . ?
C18 Ti2 C13 135.7(10) . . ?
C15 Ti2 C19 121.0(11) . . ?
C16 Ti2 C19 57.3(5) . . ?
C14 Ti2 C19 134.6(10) . . ?
C17 Ti2 C19 57.0(5) . . ?
C20 Ti2 C19 34.0(4) . . ?
C11 Ti2 C19 132.9(11) . . ?
C18 Ti2 C19 33.7(4) . . ?
C13 Ti2 C19 164.7(9) . . ?
C15 Ti2 C12 56.9(5) . . ?
C16 Ti2 C12 133.8(9) . . ?
C14 Ti2 C12 56.6(5) . . ?
C17 Ti2 C12 141.5(10) . . ?
C20 Ti2 C12 143.1(10) . . ?
C11 Ti2 C12 33.5(4) . . ?
C18 Ti2 C12 159.9(10) . . ?
C13 Ti2 C12 33.3(4) . . ?
C19 Ti2 C12 161.4(10) . . ?
C15 Ti2 Sb6 106.3(9) . . ?
C16 Ti2 Sb6 128.0(9) . . ?
C14 Ti2 Sb6 136.2(7) . . ?
C17 Ti2 Sb6 130.3(8) . . ?
C20 Ti2 Sb6 93.0(9) . . ?
C11 Ti2 Sb6 78.3(6) . . ?
C18 Ti2 Sb6 96.5(8) . . ?
C13 Ti2 Sb6 119.0(7) . . ?
C19 Ti2 Sb6 76.3(7) . . ?
C12 Ti2 Sb6 86.5(6) . . ?
C15 Ti2 Sb5 137.9(7) . . ?
C16 Ti2 Sb5 131.9(9) . . ?
C14 Ti2 Sb5 116.8(8) . . ?
C17 Ti2 Sb5 96.5(9) . . ?
C20 Ti2 Sb5 133.9(9) . . ?
C11 Ti2 Sb5 110.2(7) . . ?
C18 Ti2 Sb5 80.1(6) . . ?
C13 Ti2 Sb5 84.5(7) . . ?
C19 Ti2 Sb5 100.4(9) . . ?
C12 Ti2 Sb5 81.5(6) . . ?
Sb6 Ti2 Sb5 74.61(13) . . ?
C15 C11 C12 108.0 . . ?
C15 C11 Ti2 68.4(13) . . ?
C12 C11 Ti2 76.7(12) . . ?
C11 C12 C13 108.0 . . ?
C11 C12 Ti2 69.8(12) . . ?
C13 C12 Ti2 71.5(11) . . ?
C14 C13 C12 108.0 . . ?
C14 C13 Ti2 68.1(12) . . ?
C12 C13 Ti2 75.2(11) . . ?
C13 C14 C15 108.0 . . ?
C13 C14 Ti2 77.5(13) . . ?
C15 C14 Ti2 71.2(12) . . ?
C11 C15 C14 108.0 . . ?
C11 C15 Ti2 76.6(12) . . ?
C14 C15 Ti2 73.2(12) . . ?
C17 C16 C20 108.0 . . ?
C17 C16 Ti2 73.3(12) . . ?
C20 C16 Ti2 75.3(13) . . ?
C16 C17 C18 108.0 . . ?
C16 C17 Ti2 71.2(12) . . ?
C18 C17 Ti2 76.2(12) . . ?
C19 C18 C17 108.0 . . ?
C19 C18 Ti2 74.2(12) . . ?
C17 C18 Ti2 69.3(11) . . ?
C18 C19 C20 108.0 . . ?
C18 C19 Ti2 72.1(12) . . ?
C20 C19 Ti2 70.3(11) . . ?
C19 C20 C16 108.0 . . ?
C19 C20 Ti2 75.7(11) . . ?
C16 C20 Ti2 69.6(12) . . ?
C23 Ti3 C23 37.4(11) 7_665 . ?
C23 Ti3 C28 108.2(9) 7_665 7_665 ?
C23 Ti3 C28 96.7(10) . 7_665 ?
C23 Ti3 C28 96.7(10) 7_665 . ?
C23 Ti3 C28 108.2(9) . . ?
C28 Ti3 C28 35.4(9) 7_665 . ?
C23 Ti3 C22 34.8(5) 7_665 7_665 ?
C23 Ti3 C22 58.3(9) . 7_665 ?
C28 Ti3 C22 142.5(8) 7_665 7_665 ?
C28 Ti3 C22 120.9(8) . 7_665 ?
C23 Ti3 C22 58.3(9) 7_665 . ?
C23 Ti3 C22 34.8(5) . . ?
C28 Ti3 C22 120.9(8) 7_665 . ?
C28 Ti3 C22 142.5(8) . . ?
C22 Ti3 C22 54.8(9) 7_665 . ?
C23 Ti3 C27 142.0(8) 7_665 7_665 ?
C23 Ti3 C27 119.4(9) . 7_665 ?
C28 Ti3 C27 34.4(5) 7_665 7_665 ?
C28 Ti3 C27 57.1(9) . 7_665 ?
C22 Ti3 C27 176.8(8) 7_665 7_665 ?
C22 Ti3 C27 124.9(7) . 7_665 ?
C23 Ti3 C27 119.4(9) 7_665 . ?
C23 Ti3 C27 142.0(8) . . ?
C28 Ti3 C27 57.1(9) 7_665 . ?
C28 Ti3 C27 34.4(5) . . ?
C22 Ti3 C27 124.9(7) 7_665 . ?
C22 Ti3 C27 176.8(8) . . ?
C27 Ti3 C27 55.1(11) 7_665 . ?
C23 Ti3 C26 151.7(7) 7_665 . ?
C23 Ti3 C26 151.7(7) . . ?
C28 Ti3 C26 56.6(8) 7_665 . ?
C28 Ti3 C26 56.6(9) . . ?
C22 Ti3 C26 148.9(5) 7_665 . ?
C22 Ti3 C26 148.9(5) . . ?
C27 Ti3 C26 32.9(7) 7_665 . ?
C27 Ti3 C26 32.9(7) . . ?
C23 Ti3 C21 56.6(8) 7_665 . ?
C23 Ti3 C21 56.6(8) . . ?
C28 Ti3 C21 152.2(9) 7_665 . ?
C28 Ti3 C21 152.2(9) . . ?
C22 Ti3 C21 32.2(6) 7_665 . ?
C22 Ti3 C21 32.2(6) . . ?
C27 Ti3 C21 149.3(5) 7_665 . ?
C27 Ti3 C21 149.3(5) . . ?
C26 Ti3 C21 147.2(7) . . ?
C23 Ti3 Sb6 133.3(8) 7_665 . ?
C23 Ti3 Sb6 107.0(4) . . ?
C28 Ti3 Sb6 104.4(6) 7_665 . ?
C28 Ti3 Sb6 128.5(8) . . ?
C22 Ti3 Sb6 109.4(5) 7_665 . ?
C22 Ti3 Sb6 76.5(5) . . ?
C27 Ti3 Sb6 73.1(5) 7_665 . ?
C27 Ti3 Sb6 106.2(7) . . ?
C26 Ti3 Sb6 74.9(2) . . ?
C21 Ti3 Sb6 79.3(5) . . ?
C23 Ti3 Sb6 107.0(5) 7_665 7_665 ?
C23 Ti3 Sb6 133.3(7) . 7_665 ?
C28 Ti3 Sb6 128.5(8) 7_665 7_665 ?
C28 Ti3 Sb6 104.4(6) . 7_665 ?
C22 Ti3 Sb6 76.5(5) 7_665 7_665 ?
C22 Ti3 Sb6 109.4(5) . 7_665 ?
C27 Ti3 Sb6 106.2(7) 7_665 7_665 ?
C27 Ti3 Sb6 73.1(5) . 7_665 ?
C26 Ti3 Sb6 74.9(2) . 7_665 ?
C21 Ti3 Sb6 79.3(5) . 7_665 ?
Sb6 Ti3 Sb6 75.84(18) . 7_665 ?
C22 C21 C22 106.2(13) . 7_665 ?
C22 C21 Ti3 67.8(12) . . ?
C22 C21 Ti3 67.8(12) 7_665 . ?
C21 C22 C23 109.4(12) . . ?
C21 C22 Ti3 80.0(16) . . ?
C23 C22 Ti3 63(2) . . ?
C23 C23 C22 107.5(7) 7_665 . ?
C23 C23 Ti3 71.3(5) 7_665 . ?
C22 C23 Ti3 82(2) . . ?
C27 C26 C27 106.6(13) . 7_665 ?
C27 C26 Ti3 70.4(12) . . ?
C27 C26 Ti3 70.4(12) 7_665 . ?
C28 C27 C26 108.8(12) . . ?
C28 C27 Ti3 67(2) . . ?
C26 C27 Ti3 76.6(15) . . ?
C28 C28 C27 107.9(9) 7_665 . ?
C28 C28 Ti3 72.3(4) 7_665 . ?
C27 C28 Ti3 79(2) . . ?
Si1 C31 Sb5 118.9(19) . . ?
C34 Si1 C33 114(2) . . ?
C34 Si1 C32 109(2) . . ?
C33 Si1 C32 107(2) . . ?
C34 Si1 C31 111(2) . . ?
C33 Si1 C31 111(3) . . ?
C32 Si1 C31 104(2) . . ?
C36 C35 C40 120.00(8) . . ?
C37 C36 C35 120.00(7) . . ?
C36 C37 C38 120.00(7) . . ?
C39 C38 C37 120.00(7) . . ?
C38 C39 C40 120.00(6) . . ?
C39 C40 C35 120.00(7) . . ?

loop_
_geom_bond_atom_site_label_1
_geom_bond_atom_site_label_2
_geom_bond_distance
_geom_bond_site_symmetry_2
_geom_bond_publ_flag
Sb1 Sb3 2.836(3) . ?
Sb1 Sb6 2.850(3) 7_665 ?
Sb1 Sb6 2.850(3) . ?
Sb2 Sb3 2.773(4) . ?
Sb2 Sb4 2.774(2) 7_665 ?
Sb2 Sb4 2.774(2) . ?
Sb3 Ti1 2.995(4) 7_665 ?
Sb3 Ti1 2.995(4) . ?
Sb4 Sb6 2.811(3) . ?
Sb4 Sb5 2.829(3) . ?
Sb5 C31 2.25(3) . ?
Sb5 Ti1 3.006(6) . ?
Sb5 Ti2 3.042(6) . ?
Sb6 Ti2 2.888(7) . ?
Sb6 Ti3 2.892(6) . ?
Ti1 C1 2.28(2) . ?
Ti1 C5 2.33(3) . ?
Ti1 C6 2.34(2) . ?
Ti1 C2 2.35(3) . ?
Ti1 C10 2.36(2) . ?
Ti1 C7 2.39(3) . ?
Ti1 C9 2.42(3) . ?
Ti1 C4 2.43(3) . ?
Ti1 C8 2.44(3) . ?
Ti1 C3 2.44(3) . ?
C1 C2 1.4200 . ?
C1 C5 1.4200 . ?
C2 C3 1.4200 . ?
C3 C4 1.4200 . ?
C4 C5 1.4200 . ?
C6 C7 1.4200 . ?
C6 C10 1.4200 . ?
C7 C8 1.4200 . ?
C8 C9 1.4200 . ?
C9 C10 1.4200 . ?
Ti2 C15 2.31(3) . ?
Ti2 C16 2.32(3) . ?
Ti2 C14 2.33(3) . ?
Ti2 C17 2.35(3) . ?
Ti2 C20 2.39(3) . ?
Ti2 C11 2.41(3) . ?
Ti2 C18 2.43(3) . ?
Ti2 C13 2.45(3) . ?
Ti2 C19 2.46(3) . ?
Ti2 C12 2.50(3) . ?
C11 C15 1.4200 . ?
C11 C12 1.4200 . ?
C12 C13 1.4200 . ?
C13 C14 1.4200 . ?
C14 C15 1.4200 . ?
C16 C17 1.4200 . ?
C16 C20 1.4200 . ?
C17 C18 1.4200 . ?
C18 C19 1.4200 . ?
C19 C20 1.4200 . ?
Ti3 C23 2.21(6) 7_665 ?
Ti3 C23 2.21(6) . ?
Ti3 C28 2.32(5) 7_665 ?
Ti3 C28 2.32(5) . ?
Ti3 C22 2.47(3) 7_665 ?
Ti3 C22 2.47(3) . ?
Ti3 C27 2.47(3) 7_665 ?
Ti3 C27 2.47(4) . ?
Ti3 C26 2.55(5) . ?
Ti3 C21 2.62(5) . ?
Ti3 Sb6 2.892(6) 7_665 ?
C21 C22 1.419(13) . ?
C21 C22 1.419(13) 7_665 ?
C22 C23 1.421(12) . ?
C23 C23 1.418(18) 7_665 ?
C26 C27 1.423(17) . ?
C26 C27 1.424(17) 7_665 ?
C27 C28 1.422(12) . ?
C28 C28 1.410(18) 7_665 ?
C31 Si1 1.86(4) . ?
Si1 C34 1.78(3) . ?
Si1 C33 1.80(4) . ?
Si1 C32 1.82(4) . ?
C35 C36 1.3900 . ?
C35 C40 1.3900(11) . ?
C36 C37 1.3900 . ?
C37 C38 1.3900 . ?
C38 C39 1.3900 . ?
C39 C40 1.3900 . ?
